data_2017742
loop_
_publ_author_name
'Wiklund, Tove'
'McKenzie, Christine J.'
'Lennartson, Anders'

_publ_section_title
;
 Graphene-like nets of hydrogen-bonded water molecules in the dihydrate
 of 2-[(2-ammonioethyl)amino]acetate and the structure of its anhydrous
 hydroiodide salt
;
_journal_coeditor_code DN3147
_journal_issue 8
_journal_name_full 'Acta Crystallographica Section C'
_journal_page_first o410
_journal_page_last o413
_journal_paper_doi 10.1107/S0108270110026314
_journal_volume 66
_journal_year 2010
_chemical_formula_iupac 'C4 H10 N2 O2 , 2H2 O'
_chemical_formula_moiety 'C4 H10 N2 O2 , 2H2 O'
_chemical_formula_sum 'C4 H14 N2 O4'
_chemical_formula_weight 154.17
_chemical_name_common 'N-(\b-aminoethyl)glycine dihydrate'
_chemical_name_systematic
;
2-[(2-ammonioethyl)amino]acetate dihydrate
;
_space_group_IT_number 14
_symmetry_cell_setting monoclinic
_symmetry_space_group_name_Hall '-P 2yn'
_symmetry_space_group_name_H-M 'P 1 21/n 1'
_atom_sites_solution_hydrogens geom
_atom_sites_solution_primary direct
_atom_sites_solution_secondary difmap
_audit_creation_method SHELXL97
_cell_angle_alpha 90.00
_cell_angle_beta 98.154(3)
_cell_angle_gamma 90.00
_cell_formula_units_Z 4
_cell_length_a 4.7106(4)
_cell_length_b 22.8634(19)
_cell_length_c 7.2804(6)
_cell_measurement_reflns_used 4911
_cell_measurement_temperature 120(2)
_cell_measurement_theta_max 28.26
_cell_measurement_theta_min 2.96
_cell_volume 776.17(11)
_computing_cell_refinement 'SAINT (Bruker, 2004)'
_computing_data_collection 'APEX2 (Bruker, 2004)'
_computing_data_reduction 'SAINT (Bruker, 2004)'
_computing_molecular_graphics
;
ORTEP-3 (Farrugia, 1997) and PLUTON (Spek, 2009)
;
_computing_publication_material 'SHELXL97 (Sheldrick, 2008)'
_computing_structure_refinement 'SHELXL97 (Sheldrick, 2008)'
_computing_structure_solution 'SIR92 (Altomare <i>et al.</i>,  1993)'
_diffrn_ambient_temperature 120(2)
_diffrn_measured_fraction_theta_full 0.998
_diffrn_measured_fraction_theta_max 0.998
_diffrn_measurement_device_type 'Bruker X8 APEXII CCD area-detector'
_diffrn_measurement_method 'thin-slice \w and \f'
_diffrn_radiation_monochromator graphite
_diffrn_radiation_type MoK\a
_diffrn_radiation_wavelength 0.71073
_diffrn_reflns_av_R_equivalents 0.0326
_diffrn_reflns_av_sigmaI/netI 0.0205
_diffrn_reflns_limit_h_max 5
_diffrn_reflns_limit_h_min -5
_diffrn_reflns_limit_k_max 27
_diffrn_reflns_limit_k_min -28
_diffrn_reflns_limit_l_max 8
_diffrn_reflns_limit_l_min -8
_diffrn_reflns_number 13219
_diffrn_reflns_theta_full 25.00
_diffrn_reflns_theta_max 25.99
_diffrn_reflns_theta_min 3.56
_diffrn_standards_number 0
_exptl_absorpt_coefficient_mu 0.115
_exptl_absorpt_correction_T_max 0.9818
_exptl_absorpt_correction_T_min 0.8767
_exptl_absorpt_correction_type multi-scan
_exptl_absorpt_process_details '(SADABS; Sheldrick, 2003)'
_exptl_crystal_colour colourless
_exptl_crystal_density_diffrn 1.319
_exptl_crystal_density_method 'not measured'
_exptl_crystal_description needle
_exptl_crystal_F_000 336
_exptl_crystal_size_max 0.22
_exptl_crystal_size_mid 0.22
_exptl_crystal_size_min 0.18
_refine_diff_density_max 0.225
_refine_diff_density_min -0.218
_refine_ls_extinction_method none
_refine_ls_goodness_of_fit_ref 1.023
_refine_ls_hydrogen_treatment mixed
_refine_ls_matrix_type full
_refine_ls_number_parameters 123
_refine_ls_number_reflns 1521
_refine_ls_number_restraints 0
_refine_ls_restrained_S_all 1.023
_refine_ls_R_factor_all 0.0386
_refine_ls_R_factor_gt 0.0293
_refine_ls_shift/su_max 0.000
_refine_ls_shift/su_mean 0.000
_refine_ls_structure_factor_coef Fsqd
_refine_ls_weighting_details 'calc w = 1/[\s^2^(Fo^2^)+(0.0648P)^2^+0.0169P] where P=(Fo^2^+2Fc^2^)/3'
_refine_ls_weighting_scheme calc
_refine_ls_wR_factor_gt 0.0830
_refine_ls_wR_factor_ref 0.0884
_reflns_number_gt 1246
_reflns_number_total 1521
_reflns_threshold_expression I>2\s(I)
_cod_data_source_file dn3147.cif
_cod_data_source_block I
_cod_original_sg_symbol_H-M 'P 21/n'
_cod_database_code 2017742
_cod_database_fobs_code 2017742

loop_
_symmetry_equiv_pos_as_xyz
'x, y, z'
'-x+1/2, y+1/2, -z+1/2'
'-x, -y, -z'
'x-1/2, -y-1/2, z-1/2'

loop_
_atom_site_type_symbol
_atom_site_label
_atom_site_fract_x
_atom_site_fract_y
_atom_site_fract_z
_atom_site_U_iso_or_equiv
_atom_site_adp_type
_atom_site_calc_flag
_atom_site_refinement_flags
_atom_site_occupancy
_atom_site_disorder_assembly
_atom_site_disorder_group
C C1 -0.1610(2) 0.57171(5) 0.74596(14) 0.0125(3) Uani d . 1 . .
C C2 0.0526(2) 0.60999(5) 0.66356(15) 0.0139(3) Uani d . 1 . .
H H2A -0.0202 0.6507 0.6549 0.017 Uiso calc R 1 . .
H H2B 0.2365 0.6100 0.7484 0.017 Uiso calc R 1 . .
C C3 0.3015(2) 0.63178(5) 0.40600(15) 0.0134(3) Uani d . 1 . .
H H3A 0.4794 0.6351 0.4959 0.016 Uiso calc R 1 . .
H H3B 0.2111 0.6709 0.3932 0.016 Uiso calc R 1 . .
C C4 0.3791(2) 0.61330(5) 0.22016(15) 0.0152(3) Uani d . 1 . .
H H4A 0.2018 0.6023 0.1375 0.018 Uiso calc R 1 . .
H H4B 0.4658 0.6470 0.1631 0.018 Uiso calc R 1 . .
N N1 0.10538(19) 0.59101(4) 0.48008(12) 0.0119(2) Uani d . 1 . .
N N2 0.5835(2) 0.56308(4) 0.23365(14) 0.0136(2) Uani d . 1 . .
O O1 -0.25969(18) 0.52766(4) 0.65803(11) 0.0212(2) Uani d . 1 . .
O O2 -0.22566(16) 0.58825(3) 0.90082(10) 0.0170(2) Uani d . 1 . .
O O3 -0.19371(18) 0.70606(4) 0.97998(12) 0.0195(2) Uani d . 1 . .
O O4 0.2679(2) 0.75396(4) 0.84425(14) 0.0235(2) Uani d . 1 . .
H H1N 0.496(3) 0.5284(7) 0.264(2) 0.032(4) Uiso d . 1 . .
H H1W -0.054(4) 0.7204(7) 0.931(2) 0.036(4) Uiso d . 1 . .
H H2N 0.646(3) 0.5595(6) 0.120(2) 0.025(4) Uiso d . 1 . .
H H2W -0.191(3) 0.6686(9) 0.955(2) 0.044(5) Uiso d . 1 . .
H H3N 0.752(3) 0.5712(7) 0.320(2) 0.030(4) Uiso d . 1 . .
H H3W 0.437(4) 0.7387(7) 0.883(2) 0.043(5) Uiso d . 1 . .
H H4N 0.177(3) 0.5557(6) 0.4911(17) 0.017(3) Uiso d . 1 . .
H H4W 0.279(4) 0.7653(8) 0.727(3) 0.055(5) Uiso d . 1 . .

loop_
_atom_site_aniso_label
_atom_site_aniso_U_11
_atom_site_aniso_U_22
_atom_site_aniso_U_33
_atom_site_aniso_U_12
_atom_site_aniso_U_13
_atom_site_aniso_U_23
C1 0.0120(5) 0.0133(6) 0.0122(6) 0.0024(4) 0.0017(4) 0.0016(4)
C2 0.0133(5) 0.0172(6) 0.0119(5) -0.0015(5) 0.0038(4) -0.0022(4)
C3 0.0125(5) 0.0124(6) 0.0161(6) -0.0013(4) 0.0050(4) 0.0013(4)
C4 0.0141(5) 0.0176(6) 0.0146(6) -0.0001(4) 0.0041(4) 0.0036(5)
N1 0.0135(5) 0.0114(5) 0.0118(5) -0.0003(4) 0.0053(4) 0.0003(4)
N2 0.0149(5) 0.0156(5) 0.0113(5) -0.0022(4) 0.0053(4) -0.0005(4)
O1 0.0287(5) 0.0170(5) 0.0207(4) -0.0085(4) 0.0125(4) -0.0049(3)
O2 0.0195(4) 0.0206(5) 0.0123(4) -0.0022(3) 0.0070(3) -0.0009(3)
O3 0.0199(5) 0.0181(5) 0.0221(5) -0.0015(4) 0.0089(4) -0.0013(4)
O4 0.0187(5) 0.0261(5) 0.0267(5) -0.0004(4) 0.0066(4) 0.0055(4)

loop_
_atom_type_symbol
_atom_type_description
_atom_type_scat_dispersion_real
_atom_type_scat_dispersion_imag
_atom_type_scat_source
C C 0.0033 0.0016 'International Tables Vol C Tables 4.2.6.8 and 6.1.1.4'
H H 0.0000 0.0000 'International Tables Vol C Tables 4.2.6.8 and 6.1.1.4'
N N 0.0061 0.0033 'International Tables Vol C Tables 4.2.6.8 and 6.1.1.4'
O O 0.0106 0.0060 'International Tables Vol C Tables 4.2.6.8 and 6.1.1.4'
Cl Cl 0.1484 0.1585 'International Tables Vol C Tables 4.2.6.8 and 6.1.1.4'

loop_
_geom_angle_atom_site_label_1
_geom_angle_atom_site_label_2
_geom_angle_atom_site_label_3
_geom_angle_site_symmetry_1
_geom_angle_site_symmetry_3
_geom_angle
_geom_angle_publ_flag
O1 C1 O2 . . 125.35(10) ?
O1 C1 C2 . . 118.81(9) ?
O2 C1 C2 . . 115.84(9) ?
N1 C2 C1 . . 113.49(9) ?
N1 C2 H2A . . 108.9 ?
C1 C2 H2A . . 108.9 ?
N1 C2 H2B . . 108.9 ?
C1 C2 H2B . . 108.9 ?
H2A C2 H2B . . 107.7 ?
N1 C3 C4 . . 113.34(9) ?
N1 C3 H3A . . 108.9 ?
C4 C3 H3A . . 108.9 ?
N1 C3 H3B . . 108.9 ?
C4 C3 H3B . . 108.9 ?
H3A C3 H3B . . 107.7 ?
N2 C4 C3 . . 113.07(9) ?
N2 C4 H4A . . 109.0 ?
C3 C4 H4A . . 109.0 ?
N2 C4 H4B . . 109.0 ?
C3 C4 H4B . . 109.0 ?
H4A C4 H4B . . 107.8 ?
C2 N1 C3 . . 110.22(9) ?
C2 N1 H4N . . 107.8(8) ?
C3 N1 H4N . . 111.3(9) ?
C4 N2 H1N . . 111.5(9) ?
C4 N2 H2N . . 107.2(9) ?
H1N N2 H2N . . 110.1(13) ?
C4 N2 H3N . . 111.2(9) ?
H1N N2 H3N . . 111.3(12) ?
H2N N2 H3N . . 105.2(12) ?
H1W O3 H2W . . 104.7(15) ?
H3W O4 H4W . . 104.1(16) ?

loop_
_geom_bond_atom_site_label_1
_geom_bond_atom_site_label_2
_geom_bond_site_symmetry_2
_geom_bond_distance
_geom_bond_publ_flag
C1 O1 . 1.2474(14) ?
C1 O2 . 1.2667(13) ?
C1 C2 . 1.5195(16) ?
C2 N1 . 1.4590(14) ?
C2 H2A . 0.9900 ?
C2 H2B . 0.9900 ?
C3 N1 . 1.4679(14) ?
C3 C4 . 1.5109(15) ?
C3 H3A . 0.9900 ?
C3 H3B . 0.9900 ?
C4 N2 . 1.4927(15) ?
C4 H4A . 0.9900 ?
C4 H4B . 0.9900 ?
N1 H4N . 0.875(14) ?
N2 H1N . 0.934(17) ?
N2 H2N . 0.924(16) ?
N2 H3N . 0.958(15) ?
O3 H1W . 0.856(19) ?
O3 H2W . 0.87(2) ?
O4 H3W . 0.878(19) ?
O4 H4W . 0.90(2) ?

loop_
_geom_hbond_atom_site_label_D
_geom_hbond_atom_site_label_H
_geom_hbond_atom_site_label_A
_geom_hbond_site_symmetry_A
_geom_hbond_distance_DH
_geom_hbond_distance_HA
_geom_hbond_distance_DA
_geom_hbond_angle_DHA
N2 H1N O1 3_566 0.929(17) 1.843(17) 2.7557(13) 166.7(13)
O3 H1W O4 1_555 0.852(19) 1.893(19) 2.7413(13) 174.2(15)
N2 H2N O2 1_654 0.932(15) 1.891(16) 2.7614(13) 154.5(13)
O3 H2W O2 1_555 0.88(2) 1.88(2) 2.7541(13) 173.9(15)
N2 H3N N1 1_655 0.958(15) 1.946(15) 2.9018(13) 176.0(12)
O4 H3W O3 1_655 0.884(19) 1.927(19) 2.8102(13) 177.3(15)
N1 H4N O1 3_566 0.875(14) 2.256(14) 3.0179(13) 145.4(11)
O4 H4W O3 4_675 0.91(2) 1.93(2) 2.8345(14) 177.1(17)

loop_
_cod_related_entry_id
_cod_related_entry_database
_cod_related_entry_code
1 ChemSpider 30654251
